data_1563405
loop_
_publ_author_name
'Yin, Wenlong'
'Mei, Dajiang'
'Yao, Jiyong'
'Fu, Peizhen'
'Wu, Yicheng'

_publ_section_title
;
 Bi3In4S10 and Bi14.7In11.3S38: Two new bismuth sulfides with interesting
 Bi--Bi bonding
;
_journal_issue 11
_journal_name_full 'Journal of Solid State Chemistry'
_journal_page_first 2544
_journal_page_last 2551
_journal_paper_doi 10.1016/j.jssc.2010.08.028
_journal_volume 183
_journal_year 2010
_chemical_formula_sum 'Bi3 In4 S10'
_chemical_formula_weight 1406.82
_space_group_IT_number 6
_space_group_name_Hall 'P -2y'
_space_group_name_H-M_alt 'P 1 m 1'
_symmetry_cell_setting monoclinic
_symmetry_space_group_name_H-M 'P 1 m 1'
_atom_sites_solution_hydrogens none
_atom_sites_solution_primary direct
_atom_sites_solution_secondary difmap
_cell_angle_alpha 90.00
_cell_angle_beta 98.03(3)
_cell_angle_gamma 90.00
_cell_formula_units_Z 4
_cell_length_a 11.566(2)
_cell_length_b 7.6427(15)
_cell_length_c 17.742(4)
_cell_measurement_temperature 93(2)
_cell_volume 1552.9(5)
_computing_cell_refinement 'CrystalClear (Rigaku Inc., 2008)'
_computing_data_collection 'CrystalClear (Rigaku Inc., 2008)'
_computing_data_reduction 'CrystalClear (Rigaku Inc., 2008)'
_computing_molecular_graphics 'SHELXL-97 (Sheldrick, 1997)'
_computing_publication_material 'SHELXL-97 (Sheldrick, 1997)'
_computing_structure_refinement 'SHELXL-97 (Sheldrick, 1997)'
_computing_structure_solution 'SHELXS-97 (Sheldrick, 1990)'
_diffrn_ambient_temperature 93
_diffrn_detector_area_resol_mean 28.5714
_diffrn_measured_fraction_theta_full 0.992
_diffrn_measured_fraction_theta_max 0.992
_diffrn_measurement_device_type 'Rigaku AFC10 diffractometer'
_diffrn_measurement_method dtprofit.ref
_diffrn_radiation_monochromator 'Graphite Monochromator'
_diffrn_radiation_source 'Rotating Anode'
_diffrn_radiation_type MoK\a
_diffrn_radiation_wavelength 0.71073
_diffrn_reflns_av_R_equivalents 0.0492
_diffrn_reflns_av_sigmaI/netI 0.0674
_diffrn_reflns_limit_h_max 14
_diffrn_reflns_limit_h_min -14
_diffrn_reflns_limit_k_max 9
_diffrn_reflns_limit_k_min -9
_diffrn_reflns_limit_l_max 22
_diffrn_reflns_limit_l_min -20
_diffrn_reflns_number 12524
_diffrn_reflns_theta_full 27.45
_diffrn_reflns_theta_max 27.45
_diffrn_reflns_theta_min 3.11
_diffrn_standards_decay_% none
_diffrn_standards_interval_count none
_diffrn_standards_interval_time none
_diffrn_standards_number none
_exptl_absorpt_coefficient_mu 41.016
_exptl_absorpt_correction_T_max 0.8796
_exptl_absorpt_correction_T_min 0.3456
_exptl_absorpt_correction_type numerical
_exptl_absorpt_process_details 'CrystalClear (Rigaku Inc., 2008)'
_exptl_crystal_colour black
_exptl_crystal_density_diffrn 6.017
_exptl_crystal_density_method 'not measured'
_exptl_crystal_description needle
_exptl_crystal_F_000 2420
_exptl_crystal_size_max 0.12
_exptl_crystal_size_mid 0.04
_exptl_crystal_size_min 0.03
_refine_diff_density_max 9.150
_refine_diff_density_min -10.910
_refine_diff_density_rms 0.637
_refine_ls_abs_structure_details 'Flack H D (1983), Acta Cryst. A39, 876-881'
_refine_ls_abs_structure_Flack 0.47(3)
_refine_ls_extinction_coef 0.00006(2)
_refine_ls_extinction_expression Fc^*^=kFc[1+0.001xFc^2^\l^3^/sin(2\q)]^-1/4^
_refine_ls_extinction_method SHELXL
_refine_ls_goodness_of_fit_ref 0.980
_refine_ls_hydrogen_treatment none
_refine_ls_matrix_type full
_refine_ls_number_parameters 366
_refine_ls_number_reflns 5920
_refine_ls_number_restraints 2
_refine_ls_restrained_S_all 0.980
_refine_ls_R_factor_all 0.0610
_refine_ls_R_factor_gt 0.0498
_refine_ls_shift/su_max 15.000
_refine_ls_shift/su_mean 0.106
_refine_ls_structure_factor_coef Fsqd
_refine_ls_weighting_details 'calc w=1/[\s^2^(Fo^2^)+(0.0700P)^2^+0.0000P] where P=(Fo^2^+2Fc^2^)/3'
_refine_ls_weighting_scheme calc
_refine_ls_wR_factor_gt 0.1239
_refine_ls_wR_factor_ref 0.1307
_reflns_number_gt 4708
_reflns_number_total 5920
_reflns_threshold_expression >2sigma(I)
_cod_data_source_file JSSC-2010-183-2544.cif
_cod_data_source_block Bi3In4S10
_cod_original_cell_volume 1553.0(5)
_cod_original_sg_symbol_H-M 'P m'
_cod_database_code 1563405

loop_
_symmetry_equiv_pos_as_xyz
'x, y, z'
'x, -y, z'

loop_
_atom_site_label
_atom_site_type_symbol
_atom_site_fract_x
_atom_site_fract_y
_atom_site_fract_z
_atom_site_U_iso_or_equiv
_atom_site_adp_type
_atom_site_occupancy
_atom_site_symmetry_multiplicity
_atom_site_calc_flag
_atom_site_refinement_flags
_atom_site_disorder_assembly
_atom_site_disorder_group
Bi1 Bi 0.5702(2) 0.30018(14) 0.73574(15) 0.0041(2) Uani 1 1 d . . .
Bi2 Bi 0.2772(2) 0.0000 0.80397(13) 0.0083(5) Uani 1 2 d S . .
Bi3 Bi 0.5075(2) 0.24816(12) 0.98194(12) 0.0100(5) Uani 1 1 d . . .
Bi4 Bi 0.1312(2) 0.0000 0.25669(13) 0.0084(5) Uani 1 2 d S . .
Bi5 Bi 0.1304(2) 0.5000 0.25641(13) 0.0086(5) Uani 1 2 d S . .
Bi6 Bi 0.2534(2) 0.5000 0.79918(14) 0.0127(5) Uani 1 2 d S . .
Bi7 Bi 0.3718(2) 0.25061(12) 0.43606(13) 0.0137(5) Uani 1 1 d . . .
Bi8 Bi 0.0670(3) 0.0403(3) 0.50218(19) 0.0195(8) Uani 0.50 1 d P . .
Bi9 Bi 0.0660(3) 0.4562(3) 0.50164(19) 0.0200(8) Uani 0.50 1 d P . .
In1 In 0.9075(4) 0.5000 0.8584(3) 0.0069(9) Uani 1 2 d S . .
In2 In 0.7759(4) 0.0000 0.2022(3) 0.0065(10) Uani 1 2 d S . .
In3 In 0.6958(4) 0.5000 0.5577(3) 0.0077(9) Uani 1 2 d S . .
In4 In 0.2230(4) 0.5000 0.0392(3) 0.0060(9) Uani 1 2 d S . .
In5 In 0.4168(4) 0.2499(2) 0.1998(3) 0.0102(9) Uani 1 1 d . . .
In6 In 0.8988(4) 0.0000 0.8574(3) 0.0056(9) Uani 1 2 d S . .
In7 In 0.7362(4) 0.2490(2) 0.3802(2) 0.0058(8) Uani 1 1 d . . .
In8 In 0.9441(4) 0.2444(2) 0.6778(3) 0.0066(8) Uani 1 1 d . . .
In9 In 0.8607(4) 0.2504(2) 0.0355(3) 0.0083(9) Uani 1 1 d . . .
In10 In 0.2208(4) 0.0000 0.0390(3) 0.0062(9) Uani 1 2 d S . .
In11 In 0.6920(4) 0.0000 0.5637(3) 0.0069(9) Uani 1 2 d S . .
In12 In 0.7762(4) 0.5000 0.2027(3) 0.0067(10) Uani 1 2 d S . .
S1 S 0.4993(13) 0.0000 0.8716(8) 0.008(3) Uani 1 2 d S . .
S2 S 0.0364(14) 0.2483(8) 0.8149(10) 0.014(3) Uani 1 1 d . . .
S3 S 0.4351(15) 0.5000 0.0968(9) 0.006(3) Uani 1 2 d S . .
S4 S 0.4348(14) 0.0000 0.0976(9) 0.006(3) Uani 1 2 d S . .
S5 S 0.0023(15) 0.5000 0.0013(8) 0.006(3) Uani 1 2 d S . .
S6 S 0.5990(15) 0.0000 0.4232(8) 0.006(3) Uani 1 2 d S . .
S7 S 0.5527(13) 0.2555(7) 0.5892(9) 0.008(3) Uani 1 1 d . . .
S8 S 0.6341(13) 0.2498(8) 0.2379(9) 0.011(3) Uani 1 1 d . . .
S9 S 0.9242(15) 0.2493(8) 0.1804(9) 0.010(3) Uani 1 1 d . . .
S10 S 0.7664(15) 0.2545(9) 0.8924(9) 0.013(3) Uani 1 1 d . . .
S11 S 0.7153(15) 0.5000 0.0572(10) 0.008(3) Uani 1 2 d S . .
S12 S 0.8449(14) 0.2510(15) 0.5329(9) 0.017(3) Uani 1 1 d . . .
S13 S 0.7993(14) 0.0000 0.7067(8) 0.007(3) Uani 1 2 d S . .
S14 S 0.0879(16) 0.0000 0.6495(9) 0.010(3) Uani 1 2 d S . .
S15 S 0.0812(16) 0.5000 0.6500(9) 0.011(3) Uani 1 2 d S . .
S16 S -0.0005(16) 0.0000 -0.0001(9) 0.009(3) Uani 1 2 d S . .
S17 S 0.4817(14) 0.5000 0.8745(8) 0.010(3) Uani 1 2 d S . .
S18 S 0.1963(17) 0.2503(7) 0.1447(10) 0.016(3) Uani 1 1 d . . .
S19 S 0.7986(13) 0.5000 0.7059(7) 0.002(3) Uani 1 2 d S . .
S20 S 0.3352(13) 0.2555(7) 0.7156(7) 0.005(2) Uani 1 1 d . . .
S21 S 0.3057(15) 0.0000 0.5290(12) 0.025(4) Uani 1 2 d S . .
S22 S 0.3638(13) 0.0000 0.2912(8) 0.003(3) Uani 1 2 d S . .
S23 S 0.3639(13) 0.5000 0.2911(8) 0.003(3) Uani 1 2 d S . .
S24 S 0.3036(15) 0.5000 0.5284(12) 0.023(4) Uani 1 2 d S . .
S25 S 0.2750(16) 0.2463(15) 0.9472(11) 0.018(4) Uani 1 1 d . . .
S26 S 0.7146(15) 0.0000 0.0566(11) 0.008(3) Uani 1 2 d S . .
S27 S 0.8710(15) 0.5000 0.3480(9) 0.004(3) Uani 1 2 d S . .
S28 S 0.8698(14) 0.0000 0.3481(9) 0.004(3) Uani 1 2 d S . .
S29 S 0.5997(15) 0.5000 0.4194(9) 0.007(3) Uani 1 2 d S . .
S30 S 0.1493(12) 0.2497(8) 0.3650(8) 0.011(3) Uani 1 1 d . . .

loop_
_atom_site_aniso_label
_atom_site_aniso_U_11
_atom_site_aniso_U_22
_atom_site_aniso_U_33
_atom_site_aniso_U_23
_atom_site_aniso_U_13
_atom_site_aniso_U_12
Bi1 0.0062(6) 0.0000(4) 0.0065(5) -0.0012(8) 0.0023(4) 0.0005(8)
Bi2 0.0046(10) 0.0087(9) 0.0118(11) 0.000 0.0015(8) 0.000
Bi3 0.0096(12) 0.0081(7) 0.0119(12) 0.0004(4) 0.0002(10) 0.0006(4)
Bi4 0.0083(13) 0.0067(8) 0.0106(13) 0.000 0.0032(10) 0.000
Bi5 0.0079(13) 0.0077(8) 0.0108(13) 0.000 0.0028(10) 0.000
Bi6 0.0112(12) 0.0087(9) 0.0198(12) 0.000 0.0077(9) 0.000
Bi7 0.0216(10) 0.0058(7) 0.0153(10) 0.0003(4) 0.0082(8) 0.0003(4)
Bi8 0.0124(11) 0.034(3) 0.0119(10) -0.0032(14) 0.0022(8) -0.0048(14)
Bi9 0.0134(12) 0.033(2) 0.0133(11) 0.0035(14) 0.0030(9) 0.0038(14)
In1 0.007(2) 0.0058(16) 0.008(2) 0.000 -0.0018(16) 0.000
In2 0.008(3) 0.0066(18) 0.005(2) 0.000 0.0020(19) 0.000
In3 0.011(2) 0.0073(16) 0.0057(19) 0.000 0.0029(17) 0.000
In4 0.000(2) 0.0055(15) 0.011(2) 0.000 -0.0041(17) 0.000
In5 0.019(3) 0.0067(13) 0.0065(19) -0.0005(6) 0.0079(18) -0.0005(7)
In6 0.010(2) 0.0024(15) 0.004(2) 0.000 -0.0009(17) 0.000
In7 0.007(2) 0.0053(13) 0.0064(19) -0.0003(6) 0.0047(15) 0.0005(6)
In8 0.005(2) 0.0038(12) 0.0104(17) -0.0002(7) 0.0005(15) 0.0008(7)
In9 0.009(2) 0.0046(14) 0.012(2) 0.0003(6) 0.0031(18) 0.0005(7)
In10 0.000(2) 0.0062(15) 0.011(2) 0.000 -0.0026(17) 0.000
In11 0.009(2) 0.0072(16) 0.0044(19) 0.000 0.0011(16) 0.000
In12 0.007(2) 0.0071(18) 0.007(2) 0.000 0.0032(19) 0.000
S1 0.014(7) 0.003(5) 0.010(7) 0.000 0.013(5) 0.000
S2 0.005(7) 0.007(5) 0.028(8) -0.002(3) -0.008(6) 0.004(3)
S3 0.000(6) 0.018(6) 0.000(6) 0.000 0.001(5) 0.000
S4 0.000(6) 0.018(6) 0.000(6) 0.000 0.004(5) 0.000
S5 0.015(8) 0.002(5) 0.003(7) 0.000 0.011(5) 0.000
S6 0.011(8) 0.009(5) 0.000(6) 0.000 0.003(5) 0.000
S7 0.000(6) 0.000(4) 0.025(8) -0.001(2) 0.003(5) 0.001(2)
S8 0.000(6) 0.013(5) 0.018(8) 0.002(2) -0.008(5) 0.000(2)
S9 0.010(8) 0.018(5) 0.002(6) -0.001(2) -0.002(5) 0.002(3)
S10 0.009(8) 0.024(6) 0.005(7) 0.002(3) 0.001(6) 0.005(3)
S11 0.005(8) 0.000(5) 0.018(8) 0.000 0.005(6) 0.000
S12 0.014(7) 0.003(5) 0.029(8) -0.002(4) -0.018(5) -0.001(4)
S13 0.013(7) 0.011(6) 0.000(6) 0.000 0.014(5) 0.000
S14 0.016(8) 0.014(6) 0.000(6) 0.000 0.002(6) 0.000
S15 0.013(8) 0.019(7) 0.000(6) 0.000 0.000(6) 0.000
S16 0.024(9) 0.001(5) 0.005(7) 0.000 0.012(6) 0.000
S17 0.030(9) 0.004(5) 0.000(6) 0.000 0.017(5) 0.000
S18 0.024(9) 0.000(5) 0.023(8) 0.000(2) 0.001(6) 0.000(3)
S19 0.003(6) 0.006(5) 0.000(5) 0.000 0.009(4) 0.000
S20 0.007(6) 0.005(4) 0.000(4) 0.002(2) -0.005(4) 0.000(2)
S21 0.000(7) 0.017(7) 0.063(13) 0.000 0.021(7) 0.000
S22 0.000(7) 0.009(6) 0.000(7) 0.000 -0.003(5) 0.000
S23 0.000(7) 0.010(6) 0.000(7) 0.000 -0.001(5) 0.000
S24 0.007(7) 0.011(6) 0.058(12) 0.000 0.026(7) 0.000
S25 0.021(10) 0.006(5) 0.029(9) 0.001(4) 0.004(8) -0.003(3)
S26 0.006(8) 0.000(5) 0.020(8) 0.000 0.004(6) 0.000
S27 0.006(8) 0.000(5) 0.005(7) 0.000 -0.003(6) 0.000
S28 0.000(7) 0.000(5) 0.011(8) 0.000 0.001(6) 0.000
S29 0.012(8) 0.011(6) 0.000(6) 0.000 0.006(5) 0.000
S30 0.000(5) 0.010(5) 0.020(7) -0.002(2) -0.015(4) 0.002(2)

loop_
_atom_type_symbol
_atom_type_description
_atom_type_scat_dispersion_real
_atom_type_scat_dispersion_imag
_atom_type_scat_source
S S 0.1246 0.1234 'International Tables Vol C Tables 4.2.6.8 and 6.1.1.4'
In In -0.7276 1.3100 'International Tables Vol C Tables 4.2.6.8 and 6.1.1.4'
Bi Bi -4.1077 10.2566 'International Tables Vol C Tables 4.2.6.8 and 6.1.1.4'

loop_
_geom_angle_atom_site_label_1
_geom_angle_atom_site_label_2
_geom_angle_atom_site_label_3
_geom_angle
_geom_angle_site_symmetry_1
_geom_angle_site_symmetry_3
S7 Bi1 S20 85.1(4) . .
S7 Bi1 Bi1 97.55(13) . 2_565
S20 Bi1 Bi1 97.23(13) . 2_565
S20 Bi2 S20 95.0(5) 2 .
S20 Bi2 S1 87.6(4) 2 .
S20 Bi2 S1 87.6(4) . .
S25 Bi3 S17 80.4(5) . .
S25 Bi3 S1 84.1(5) . .
S17 Bi3 S1 90.0(4) . .
S25 Bi3 S4 77.6(5) . 1_556
S17 Bi3 S4 157.1(5) . 1_556
S1 Bi3 S4 93.8(3) . 1_556
S25 Bi3 S3 78.1(5) . 1_556
S17 Bi3 S3 90.5(3) . 1_556
S1 Bi3 S3 161.9(5) . 1_556
S4 Bi3 S3 79.0(4) 1_556 1_556
S22 Bi4 S30 82.0(4) . .
S22 Bi4 S30 82.0(4) . 2
S30 Bi4 S30 90.2(5) . 2
S22 Bi4 S18 79.0(4) . 2
S30 Bi4 S18 160.6(5) . 2
S30 Bi4 S18 91.1(4) 2 2
S22 Bi4 S18 79.0(4) . .
S30 Bi4 S18 91.1(4) . .
S30 Bi4 S18 160.6(5) 2 .
S18 Bi4 S18 81.5(5) 2 .
S23 Bi5 S30 81.8(4) . 2_565
S23 Bi5 S30 81.8(4) . .
S30 Bi5 S30 90.2(5) 2_565 .
S23 Bi5 S18 78.8(4) . 2_565
S30 Bi5 S18 91.0(4) 2_565 2_565
S30 Bi5 S18 160.2(5) . 2_565
S23 Bi5 S18 78.8(4) . .
S30 Bi5 S18 160.2(5) 2_565 .
S30 Bi5 S18 91.0(4) . .
S18 Bi5 S18 81.3(5) 2_565 .
S20 Bi6 S20 90.0(5) 2_565 .
S20 Bi6 S17 83.1(3) 2_565 .
S20 Bi6 S17 83.1(3) . .
S20 Bi6 S15 75.9(4) 2_565 .
S20 Bi6 S15 75.9(4) . .
S17 Bi6 S15 150.1(5) . .
S30 Bi7 S24 86.9(5) . .
S30 Bi7 S21 87.2(5) . .
S24 Bi7 S21 89.9(5) . .
Bi8 Bi8 S14 83.23(7) 2 .
Bi8 Bi8 S21 83.58(7) 2 .
S14 Bi8 S21 82.2(6) . .
Bi8 Bi8 Bi9 179.74(7) 2 .
S14 Bi8 Bi9 96.93(9) . .
S21 Bi8 Bi9 96.64(9) . .
Bi9 Bi9 S15 82.71(7) 2_565 .
Bi9 Bi9 S24 82.99(7) 2_565 .
S15 Bi9 S24 83.5(6) . .
Bi9 Bi9 S12 120.2(3) 2_565 1_455
S15 Bi9 S12 80.1(5) . 1_455
S24 Bi9 S12 149.1(4) . 1_455
Bi9 Bi9 Bi8 179.74(7) 2_565 .
S15 Bi9 Bi8 97.14(9) . .
S24 Bi9 Bi8 96.79(9) . .
S12 Bi9 Bi8 59.9(3) 1_455 .
S10 In1 S10 91.8(6) . 2_565
S10 In1 S2 175.4(5) . 2_665
S10 In1 S2 86.6(4) 2_565 2_665
S10 In1 S2 86.6(4) . 1_655
S10 In1 S2 175.4(5) 2_565 1_655
S2 In1 S2 94.7(6) 2_665 1_655
S10 In1 S5 88.1(5) . 1_656
S10 In1 S5 88.1(5) 2_565 1_656
S2 In1 S5 96.1(5) 2_665 1_656
S2 In1 S5 96.1(5) 1_655 1_656
S10 In1 S19 90.7(4) . .
S10 In1 S19 90.7(4) 2_565 .
S2 In1 S19 85.0(4) 2_665 .
S2 In1 S19 85.0(4) 1_655 .
S5 In1 S19 178.2(5) 1_656 .
S26 In2 S9 86.9(5) . .
S26 In2 S9 86.9(5) . 2
S9 In2 S9 92.9(6) . 2
S26 In2 S8 98.4(4) . .
S9 In2 S8 87.2(4) . .
S9 In2 S8 174.7(5) 2 .
S26 In2 S8 98.4(4) . 2
S9 In2 S8 174.7(5) . 2
S9 In2 S8 87.2(4) 2 2
S8 In2 S8 92.2(6) . 2
S26 In2 S28 171.9(6) . .
S9 In2 S28 87.5(4) . .
S9 In2 S28 87.5(4) 2 .
S8 In2 S28 87.1(4) . .
S8 In2 S28 87.1(4) 2 .
S29 In3 S7 90.1(5) . .
S29 In3 S7 90.1(4) . 2_565
S7 In3 S7 91.5(5) . 2_565
S29 In3 S12 92.7(5) . 2_565
S7 In3 S12 177.2(5) . 2_565
S7 In3 S12 88.2(4) 2_565 2_565
S29 In3 S12 92.7(5) . .
S7 In3 S12 88.2(4) . .
S7 In3 S12 177.2(5) 2_565 .
S12 In3 S12 92.0(7) 2_565 .
S29 In3 S19 179.9(5) . .
S7 In3 S19 89.9(4) . .
S7 In3 S19 89.9(4) 2_565 .
S12 In3 S19 87.4(4) 2_565 .
S12 In3 S19 87.4(4) . .
S3 In4 S5 171.5(6) . .
S3 In4 S25 87.6(5) . 1_554
S5 In4 S25 98.2(5) . 1_554
S3 In4 S25 87.6(5) . 2_564
S5 In4 S25 98.2(5) . 2_564
S25 In4 S25 93.7(7) 1_554 2_564
S3 In4 S18 85.3(5) . .
S5 In4 S18 88.6(5) . .
S25 In4 S18 88.2(5) 1_554 .
S25 In4 S18 172.6(6) 2_564 .
S3 In4 S18 85.3(5) . 2_565
S5 In4 S18 88.6(5) . 2_565
S25 In4 S18 172.6(6) 1_554 2_565
S25 In4 S18 88.2(5) 2_564 2_565
S18 In4 S18 89.1(6) . 2_565
S8 In5 S18 173.6(6) . .
S8 In5 S23 98.3(5) . .
S18 In5 S23 86.0(5) . .
S8 In5 S22 98.3(4) . .
S18 In5 S22 86.1(5) . .
S23 In5 S22 93.1(5) . .
S8 In5 S4 90.7(5) . .
S18 In5 S4 84.9(4) . .
S23 In5 S4 170.9(5) . .
S22 In5 S4 86.9(4) . .
S8 In5 S3 90.7(5) . .
S18 In5 S3 84.8(4) . .
S23 In5 S3 87.1(4) . .
S22 In5 S3 170.9(5) . .
S4 In5 S3 91.5(5) . .
S10 In6 S10 96.7(7) 2 .
S10 In6 S16 88.1(5) 2 1_656
S10 In6 S16 88.1(5) . 1_656
S10 In6 S2 176.7(5) 2 1_655
S10 In6 S2 86.0(4) . 1_655
S16 In6 S2 94.0(5) 1_656 1_655
S10 In6 S2 86.0(4) 2 2_655
S10 In6 S2 176.7(5) . 2_655
S16 In6 S2 94.0(5) 1_656 2_655
S2 In6 S2 91.3(6) 1_655 2_655
S10 In6 S13 92.9(4) 2 .
S10 In6 S13 92.9(4) . .
S16 In6 S13 178.4(6) 1_656 .
S2 In6 S13 84.8(4) 1_655 .
S2 In6 S13 84.8(4) 2_655 .
S28 In7 S27 95.8(6) . .
S28 In7 S8 89.6(5) . .
S27 In7 S8 89.5(4) . .
S28 In7 S29 177.5(5) . .
S27 In7 S29 85.5(4) . .
S8 In7 S29 92.7(4) . .
S28 In7 S6 86.3(4) . .
S27 In7 S6 175.9(5) . .
S8 In7 S6 94.1(4) . .
S29 In7 S6 92.4(5) . .
S28 In7 S12 90.9(5) . .
S27 In7 S12 90.3(5) . .
S8 In7 S12 179.5(4) . .
S29 In7 S12 86.9(5) . .
S6 In7 S12 86.1(5) . .
S2 In8 S14 89.9(5) 1_655 1_655
S2 In8 S15 89.2(5) 1_655 1_655
S14 In8 S15 94.6(6) 1_655 1_655
S2 In8 S13 90.9(5) 1_655 .
S14 In8 S13 88.2(4) 1_655 .
S15 In8 S13 177.2(4) 1_655 .
S2 In8 S12 178.2(3) 1_655 .
S14 In8 S12 91.6(5) 1_655 .
S15 In8 S12 89.7(5) 1_655 .
S13 In8 S12 90.1(5) . .
S2 In8 S19 90.2(4) 1_655 .
S14 In8 S19 179.0(4) 1_655 .
S15 In8 S19 84.4(4) 1_655 .
S13 In8 S19 92.8(4) . .
S12 In8 S19 88.2(4) . .
S9 In9 S11 87.4(5) . .
S9 In9 S26 87.4(5) . .
S11 In9 S26 94.1(6) . .
S9 In9 S10 172.0(6) . 1_554
S11 In9 S10 86.8(5) . 1_554
S26 In9 S10 87.6(5) . 1_554
S9 In9 S16 98.0(5) . 1_655
S11 In9 S16 174.6(6) . 1_655
S26 In9 S16 86.0(4) . 1_655
S10 In9 S16 87.8(5) 1_554 1_655
S9 In9 S5 97.6(4) . 1_655
S11 In9 S5 86.5(4) . 1_655
S26 In9 S5 175.0(5) . 1_655
S10 In9 S5 87.5(5) 1_554 1_655
S16 In9 S5 93.0(5) 1_655 1_655
S4 In10 S16 171.8(6) . .
S4 In10 S25 87.2(5) . 2_554
S16 In10 S25 98.5(5) . 2_554
S4 In10 S25 87.2(5) . 1_554
S16 In10 S25 98.5(5) . 1_554
S25 In10 S25 91.7(7) 2_554 1_554
S4 In10 S18 84.7(4) . .
S16 In10 S18 89.5(5) . .
S25 In10 S18 171.8(6) 2_554 .
S25 In10 S18 88.9(5) 1_554 .
S4 In10 S18 84.7(4) . 2
S16 In10 S18 89.5(5) . 2
S25 In10 S18 88.9(5) 2_554 2
S25 In10 S18 171.8(6) 1_554 2
S18 In10 S18 89.4(6) . 2
S6 In11 S7 89.1(4) . 2
S6 In11 S7 89.1(4) . .
S7 In11 S7 96.8(6) 2 .
S6 In11 S13 177.0(5) . .
S7 In11 S13 93.0(4) 2 .
S7 In11 S13 93.0(4) . .
S6 In11 S12 90.1(4) . .
S7 In11 S12 176.4(5) 2 .
S7 In11 S12 86.7(4) . .
S13 In11 S12 87.8(4) . .
S6 In11 S12 90.1(4) . 2
S7 In11 S12 86.7(4) 2 2
S7 In11 S12 176.4(5) . 2
S13 In11 S12 87.8(4) . 2
S12 In11 S12 89.9(6) . 2
S11 In12 S9 86.7(5) . 2_565
S11 In12 S9 86.7(5) . .
S9 In12 S9 93.3(6) 2_565 .
S11 In12 S8 98.3(4) . .
S9 In12 S8 175.1(5) 2_565 .
S9 In12 S8 87.0(4) . .
S11 In12 S8 98.3(4) . 2_565
S9 In12 S8 87.0(4) 2_565 2_565
S9 In12 S8 175.1(5) . 2_565
S8 In12 S8 92.3(6) . 2_565
S11 In12 S27 171.5(6) . .
S9 In12 S27 87.5(4) 2_565 .
S9 In12 S27 87.5(4) . .
S8 In12 S27 87.6(4) . .
S8 In12 S27 87.6(4) 2_565 .
Bi2 S1 Bi3 104.9(4) . .
Bi2 S1 Bi3 104.9(4) . 2
Bi3 S1 Bi3 88.5(4) . 2
In8 S2 In1 96.4(5) 1_455 1_455
In8 S2 In6 94.4(5) 1_455 1_455
In1 S2 In6 93.0(6) 1_455 1_455
In4 S3 In5 96.4(5) . 2_565
In4 S3 In5 96.4(5) . .
In5 S3 In5 91.3(5) 2_565 .
In4 S3 Bi3 94.2(4) . 1_554
In5 S3 Bi3 167.8(6) 2_565 1_554
In5 S3 Bi3 93.53(12) . 1_554
In4 S3 Bi3 94.2(4) . 2_564
In5 S3 Bi3 93.53(12) 2_565 2_564
In5 S3 Bi3 167.8(6) . 2_564
Bi3 S3 Bi3 79.7(4) 1_554 2_564
In10 S4 In5 96.5(5) . .
In10 S4 In5 96.5(5) . 2
In5 S4 In5 91.7(5) . 2
In10 S4 Bi3 94.0(4) . 2_554
In5 S4 Bi3 167.4(6) . 2_554
In5 S4 Bi3 93.92(12) 2 2_554
In10 S4 Bi3 94.0(4) . 1_554
In5 S4 Bi3 93.92(12) . 1_554
In5 S4 Bi3 167.4(6) 2 1_554
Bi3 S4 Bi3 78.4(4) 2_554 1_554
In4 S5 In1 121.6(6) . 1_454
In4 S5 In9 124.8(4) . 1_455
In1 S5 In9 91.9(5) 1_454 1_455
In4 S5 In9 124.8(4) . 2_465
In1 S5 In9 91.9(5) 1_454 2_465
In9 S5 In9 92.6(5) 1_455 2_465
In11 S6 In7 95.3(5) . .
In11 S6 In7 95.3(5) . 2
In7 S6 In7 91.5(5) . 2
Bi1 S7 In3 99.0(4) . .
Bi1 S7 In11 107.9(5) . .
In3 S7 In11 94.2(5) . .
In5 S8 In7 123.8(7) . .
In5 S8 In2 124.5(4) . .
In7 S8 In2 91.0(4) . .
In5 S8 In12 124.5(4) . .
In7 S8 In12 91.0(4) . .
In2 S8 In12 92.2(5) . .
In9 S9 In2 92.8(5) . .
In9 S9 In12 92.7(4) . .
In2 S9 In12 93.1(6) . .
In6 S10 In1 94.3(6) . .
In6 S10 In9 92.4(5) . 1_556
In1 S10 In9 92.5(5) . 1_556
In12 S11 In9 93.2(5) . 2_565
In12 S11 In9 93.2(5) . .
In9 S11 In9 94.1(6) 2_565 .
In3 S12 In8 93.2(5) . .
In3 S12 In11 90.9(5) . .
In8 S12 In11 89.8(5) . .
In3 S12 In7 87.1(4) . .
In8 S12 In7 178.3(6) . .
In11 S12 In7 88.5(4) . .
In3 S12 Bi9 103.8(4) . 1_655
In8 S12 Bi9 85.9(4) . 1_655
In11 S12 Bi9 164.9(5) . 1_655
In7 S12 Bi9 95.7(5) . 1_655
In8 S13 In8 91.5(5) . 2
In8 S13 In11 92.3(4) . .
In8 S13 In11 92.3(4) 2 .
In8 S13 In6 89.9(4) . .
In8 S13 In6 89.9(4) 2 .
In11 S13 In6 176.9(6) . .
In8 S14 In8 92.1(6) 2_455 1_455
In8 S14 Bi8 97.8(4) 2_455 2
In8 S14 Bi8 107.8(5) 1_455 2
In8 S14 Bi8 107.8(5) 2_455 .
In8 S14 Bi8 97.8(4) 1_455 .
Bi8 S14 Bi8 13.55(14) 2 .
In8 S15 In8 97.1(6) 1_455 2_465
In8 S15 Bi9 109.0(5) 1_455 2_565
In8 S15 Bi9 97.8(4) 2_465 2_565
In8 S15 Bi9 97.8(4) 1_455 .
In8 S15 Bi9 109.0(5) 2_465 .
Bi9 S15 Bi9 14.59(14) 2_565 .
In8 S15 Bi6 100.1(4) 1_455 .
In8 S15 Bi6 100.1(4) 2_465 .
Bi9 S15 Bi6 143.4(7) 2_565 .
Bi9 S15 Bi6 143.4(7) . .
In10 S16 In9 123.8(4) . 2_455
In10 S16 In9 123.8(4) . 1_455
In9 S16 In9 93.3(6) 2_455 1_455
In10 S16 In6 123.6(7) . 1_454
In9 S16 In6 91.6(5) 2_455 1_454
In9 S16 In6 91.6(5) 1_455 1_454
Bi3 S17 Bi3 91.1(4) 2_565 .
Bi3 S17 Bi6 110.0(4) 2_565 .
Bi3 S17 Bi6 110.0(4) . .
In5 S18 In4 93.4(5) . .
In5 S18 In10 93.8(5) . .
In4 S18 In10 89.2(6) . .
In5 S18 Bi5 94.6(5) . .
In4 S18 Bi5 94.2(2) . .
In10 S18 Bi5 170.6(7) . .
In5 S18 Bi4 94.4(5) . .
In4 S18 Bi4 171.4(7) . .
In10 S18 Bi4 94.0(2) . .
Bi5 S18 Bi4 81.4(5) . .
In8 S19 In8 94.0(4) 2_565 .
In8 S19 In3 91.2(3) 2_565 .
In8 S19 In3 91.2(3) . .
In8 S19 In1 88.3(4) 2_565 .
In8 S19 In1 88.3(4) . .
In3 S19 In1 179.3(6) . .
Bi6 S20 Bi2 92.8(5) . .
Bi6 S20 Bi1 105.5(3) . .
Bi2 S20 Bi1 110.3(4) . .
Bi7 S21 Bi7 90.1(6) 2 .
Bi7 S21 Bi8 100.2(5) 2 2
Bi7 S21 Bi8 109.6(6) . 2
Bi7 S21 Bi8 109.6(6) 2 .
Bi7 S21 Bi8 100.2(5) . .
Bi8 S21 Bi8 12.84(13) 2 .
In5 S22 In5 93.0(5) 2 .
In5 S22 Bi4 99.9(4) 2 .
In5 S22 Bi4 99.9(4) . .
In5 S23 In5 93.1(5) 2_565 .
In5 S23 Bi5 99.9(4) 2_565 .
In5 S23 Bi5 99.9(4) . .
Bi7 S24 Bi7 89.7(6) 2_565 .
Bi7 S24 Bi9 110.6(6) 2_565 .
Bi7 S24 Bi9 100.3(5) . .
Bi7 S24 Bi9 100.3(5) 2_565 2_565
Bi7 S24 Bi9 110.6(6) . 2_565
Bi9 S24 Bi9 14.01(13) . 2_565
In10 S25 In4 92.7(6) 1_556 1_556
In10 S25 Bi3 100.4(6) 1_556 .
In4 S25 Bi3 99.3(5) 1_556 .
In2 S26 In9 92.9(5) . .
In2 S26 In9 92.9(5) . 2
In9 S26 In9 94.1(6) . 2
In7 S27 In7 95.8(6) . 2_565
In7 S27 In12 91.9(4) . .
In7 S27 In12 91.9(4) 2_565 .
In7 S28 In7 95.8(6) 2 .
In7 S28 In2 92.2(4) 2 .
In7 S28 In2 92.2(4) . .
In3 S29 In7 93.3(5) . 2_565
In3 S29 In7 93.3(5) . .
In7 S29 In7 93.2(5) 2_565 .
Bi4 S30 Bi5 90.2(4) . .
Bi4 S30 Bi7 108.0(4) . .
Bi5 S30 Bi7 108.0(4) . .

loop_
_geom_bond_atom_site_label_1
_geom_bond_atom_site_label_2
_geom_bond_distance
_geom_bond_site_symmetry_2
Bi1 S7 2.602(17) .
Bi1 S20 2.713(15) .
Bi1 Bi1 3.054(2) 2_565
Bi2 S20 2.649(10) 2
Bi2 S20 2.649(10) .
Bi2 S1 2.679(16) .
Bi3 S25 2.673(19) .
Bi3 S17 2.697(10) .
Bi3 S1 2.718(10) .
Bi3 S4 3.000(13) 1_556
Bi3 S3 3.005(13) 1_556
Bi4 S22 2.675(15) .
Bi4 S30 2.695(11) .
Bi4 S30 2.695(11) 2
Bi4 S18 2.931(15) 2
Bi4 S18 2.931(15) .
Bi5 S23 2.685(15) .
Bi5 S30 2.702(11) 2_565
Bi5 S30 2.702(11) .
Bi5 S18 2.928(15) 2_565
Bi5 S18 2.928(15) .
Bi6 S20 2.642(11) 2_565
Bi6 S20 2.642(11) .
Bi6 S17 2.788(17) .
Bi6 S15 3.082(16) .
Bi7 S30 2.703(12) .
Bi7 S24 2.703(14) .
Bi7 S21 2.706(14) .
Bi8 Bi8 0.615(5) 2
Bi8 S14 2.609(16) .
Bi8 S21 2.752(17) .
Bi8 Bi9 3.179(4) .
Bi9 Bi9 0.669(5) 2_565
Bi9 S15 2.635(16) .
Bi9 S24 2.743(18) .
Bi9 S12 3.114(17) 1_455
In1 S10 2.612(14) .
In1 S10 2.612(14) 2_565
In1 S2 2.615(13) 2_665
In1 S2 2.615(13) 1_655
In1 S5 2.619(16) 1_656
In1 S19 2.820(15) .
In2 S26 2.582(19) .
In2 S9 2.628(14) .
In2 S9 2.628(14) 2
In2 S8 2.650(13) .
In2 S8 2.650(13) 2
In2 S28 2.663(17) .
In3 S29 2.548(16) .
In3 S7 2.609(12) .
In3 S7 2.609(12) 2_565
In3 S12 2.646(15) 2_565
In3 S12 2.646(15) .
In3 S19 2.730(14) .
In4 S3 2.522(16) .
In4 S5 2.547(18) .
In4 S25 2.657(16) 1_554
In4 S25 2.657(16) 2_564
In4 S18 2.720(14) .
In4 S18 2.720(14) 2_565
In5 S8 2.510(15) .
In5 S18 2.600(19) .
In5 S23 2.632(11) .
In5 S22 2.633(11) .
In5 S4 2.661(11) .
In5 S3 2.674(12) .
In6 S10 2.604(13) 2
In6 S10 2.604(13) .
In6 S16 2.632(16) 1_656
In6 S2 2.653(14) 1_655
In6 S2 2.653(14) 2_655
In6 S13 2.760(15) .
In7 S28 2.565(12) .
In7 S27 2.585(12) .
In7 S8 2.633(15) .
In7 S29 2.639(12) .
In7 S6 2.658(12) .
In7 S12 2.823(16) .
In8 S2 2.516(18) 1_655
In8 S14 2.596(13) 1_655
In8 S15 2.605(13) 1_655
In8 S13 2.607(11) .
In8 S12 2.665(16) .
In8 S19 2.670(10) .
In9 S9 2.573(16) .
In9 S11 2.608(12) .
In9 S26 2.615(13) .
In9 S10 2.621(16) 1_554
In9 S16 2.631(13) 1_655
In9 S5 2.639(12) 1_655
In10 S4 2.547(16) .
In10 S16 2.557(19) .
In10 S25 2.622(16) 2_554
In10 S25 2.622(16) 1_554
In10 S18 2.721(14) .
In10 S18 2.721(14) 2
In11 S6 2.573(16) .
In11 S7 2.611(12) 2
In11 S7 2.611(12) .
In11 S13 2.664(15) .
In11 S12 2.717(15) .
In11 S12 2.717(15) 2
In12 S11 2.579(19) .
In12 S9 2.636(13) 2_565
In12 S9 2.636(13) .
In12 S8 2.652(13) .
In12 S8 2.652(13) 2_565
In12 S27 2.657(16) .
S1 Bi3 2.718(10) 2
S2 In8 2.516(18) 1_455
S2 In1 2.615(13) 1_455
S2 In6 2.653(14) 1_455
S3 In5 2.674(12) 2_565
S3 Bi3 3.005(13) 1_554
S3 Bi3 3.005(13) 2_564
S4 In5 2.661(11) 2
S4 Bi3 3.000(13) 2_554
S4 Bi3 3.000(13) 1_554
S5 In1 2.619(16) 1_454
S5 In9 2.639(12) 1_455
S5 In9 2.639(12) 2_465
S6 In7 2.658(12) 2
S10 In9 2.621(16) 1_556
S11 In9 2.608(12) 2_565
S12 Bi9 3.114(17) 1_655
S13 In8 2.607(11) 2
S14 In8 2.596(13) 2_455
S14 In8 2.596(13) 1_455
S14 Bi8 2.609(16) 2
S15 In8 2.605(12) 1_455
S15 In8 2.605(12) 2_465
S15 Bi9 2.635(16) 2_565
S16 In9 2.631(13) 2_455
S16 In9 2.631(13) 1_455
S16 In6 2.632(16) 1_454
S17 Bi3 2.697(10) 2_565
S19 In8 2.670(10) 2_565
S21 Bi7 2.706(14) 2
S21 Bi8 2.752(17) 2
S22 In5 2.633(11) 2
S23 In5 2.632(11) 2_565
S24 Bi7 2.703(14) 2_565
S24 Bi9 2.743(18) 2_565
S25 In10 2.622(16) 1_556
S25 In4 2.657(16) 1_556
S26 In9 2.615(13) 2
S27 In7 2.585(12) 2_565
S28 In7 2.565(12) 2
S29 In7 2.639(12) 2_565
